data_7125049
loop_
_publ_author_name
'Barbero, H\'ector'
'Ferrero, Sergio'
'\'Alvarez-Miguel, Luc\'ia'
'G\'omez-Iglesias, Patricia'
'Miguel, Daniel'
'\'Alvarez, Celedonio M'

_publ_section_title
;
 Affinity modulation of photoresponsive hosts for fullerenes: light-gated
 corannulene tweezers.
;
_journal_issue 88
_journal_name_full 'Chemical communications (Cambridge, England)'
_journal_page_first 12964
_journal_page_last 12967
_journal_paper_doi 10.1039/c6cc06445k
_journal_volume 52
_journal_year 2016
_chemical_formula_moiety 'C40 H26 N2'
_chemical_formula_sum 'C40 H26 N2'
_chemical_formula_weight 534.63
_space_group_crystal_system triclinic
_space_group_IT_number 2
_space_group_name_Hall '-P 1'
_space_group_name_H-M_alt 'P -1'
_atom_sites_solution_hydrogens geom
_atom_sites_solution_primary direct
_audit_creation_date 2015-10-01
_audit_creation_method
;
Olex2 1.2
(compiled 2015.01.26 svn.r3150 for OlexSys, GUI svn.r4998)
;
_audit_update_record
;
2016-07-19 deposited with the CCDC.
2016-09-06 downloaded from the CCDC.
;
_cell_angle_alpha 106.270(7)
_cell_angle_beta 91.672(6)
_cell_angle_gamma 92.388(7)
_cell_formula_units_Z 1
_cell_length_a 3.9995(3)
_cell_length_b 9.9251(9)
_cell_length_c 17.4542(14)
_cell_measurement_reflns_used 1209
_cell_measurement_temperature 296
_cell_measurement_theta_max 28.3910
_cell_measurement_theta_min 2.4340
_cell_volume 663.92(10)
_computing_cell_refinement
;
CrysAlisPro, Agilent Technologies,
Version 1.171.37.35 (release 13-08-2014 CrysAlis171 .NET)
(compiled Aug 13 2014,18:06:01)
;
_computing_data_collection
;
CrysAlisPro, Agilent Technologies,
Version 1.171.37.35 (release 13-08-2014 CrysAlis171 .NET)
(compiled Aug 13 2014,18:06:01)
;
_computing_data_reduction
;
CrysAlisPro, Agilent Technologies,
Version 1.171.37.35 (release 13-08-2014 CrysAlis171 .NET)
(compiled Aug 13 2014,18:06:01)
;
_computing_molecular_graphics 'Olex2 (Dolomanov et al., 2009)'
_computing_publication_material 'Olex2 (Dolomanov et al., 2009)'
_computing_structure_refinement 'ShelXL (Sheldrick, 2008)'
_computing_structure_solution 'ShelXS (Sheldrick, 2008)'
_diffrn_ambient_temperature 296
_diffrn_detector 'CCD plate'
_diffrn_detector_area_resol_mean 10.4757
_diffrn_detector_type Atlas
_diffrn_measured_fraction_theta_full 0.998
_diffrn_measured_fraction_theta_max 0.819
_diffrn_measurement_details
;
#__ type_ start__ end____ width___ exp.time_
  1 omega  -12.00   86.00   1.0000  104.7950
omega____ theta____ kappa____ phi______ frames
    -       11.8245   37.0000  -90.0000 98

#__ type_ start__ end____ width___ exp.time_
  2 omega  -19.00   71.00   1.0000  104.7950
omega____ theta____ kappa____ phi______ frames
    -       11.8245   77.0000    0.0000 90

#__ type_ start__ end____ width___ exp.time_
  3 omega  -52.00   36.00   1.0000  104.7950
omega____ theta____ kappa____ phi______ frames
    -       11.8245  -37.0000   90.0000 88
;
_diffrn_measurement_device 'four-circle diffractometer'
_diffrn_measurement_device_type 'SuperNova, Dual, Cu at zero, Atlas'
_diffrn_measurement_method '\w scans'
_diffrn_orient_matrix_UB_11 -0.0400047000
_diffrn_orient_matrix_UB_12 0.0626545000
_diffrn_orient_matrix_UB_13 -0.0093963000
_diffrn_orient_matrix_UB_21 -0.0420000000
_diffrn_orient_matrix_UB_22 -0.0393364000
_diffrn_orient_matrix_UB_23 -0.0400033000
_diffrn_orient_matrix_UB_31 -0.1679275000
_diffrn_orient_matrix_UB_32 -0.0091842000
_diffrn_orient_matrix_UB_33 0.0103345000
_diffrn_radiation_monochromator mirror
_diffrn_radiation_probe x-ray
_diffrn_radiation_type MoK\a
_diffrn_radiation_wavelength 0.71073
_diffrn_reflns_av_R_equivalents 0.0392
_diffrn_reflns_av_unetI/netI 0.0916
_diffrn_reflns_Laue_measured_fraction_full 0.998
_diffrn_reflns_Laue_measured_fraction_max 0.819
_diffrn_reflns_limit_h_max 5
_diffrn_reflns_limit_h_min -4
_diffrn_reflns_limit_k_max 13
_diffrn_reflns_limit_k_min -13
_diffrn_reflns_limit_l_max 13
_diffrn_reflns_limit_l_min -21
_diffrn_reflns_number 5196
_diffrn_reflns_point_group_measured_fraction_full 0.998
_diffrn_reflns_point_group_measured_fraction_max 0.819
_diffrn_reflns_theta_full 26.000
_diffrn_reflns_theta_max 29.707
_diffrn_reflns_theta_min 2.140
_diffrn_source 'SuperNova (Mo) X-ray Source'
_exptl_absorpt_coefficient_mu 0.078
_exptl_absorpt_correction_T_max 0.997
_exptl_absorpt_correction_T_min 0.988
_exptl_absorpt_correction_type analytical
_exptl_absorpt_process_details
;
CrysAlisPro, Agilent Technologies,
Version 1.171.37.35 (release 13-08-2014 CrysAlis171 .NET)
(compiled Aug 13 2014,18:06:01)
Analytical numeric absorption correction using a multifaceted crystal
			model based on expressions derived by R.C. Clark & J.S. Reid.
(Clark, R. C. & Reid, J. S. (1995). Acta Cryst. A51, 887-897)
Empirical absorption correction using spherical harmonics,
 implemented in SCALE3 ABSPACK scaling algorithm.
;
_exptl_crystal_colour yellow
_exptl_crystal_colour_primary yellow
_exptl_crystal_density_diffrn 1.337
_exptl_crystal_description needle
_exptl_crystal_F_000 280
_exptl_crystal_size_max 0.3868
_exptl_crystal_size_mid 0.0963
_exptl_crystal_size_min 0.0362
_refine_diff_density_max 0.150
_refine_diff_density_min -0.202
_refine_diff_density_rms 0.039
_refine_ls_extinction_coef 0.015(3)
_refine_ls_extinction_expression Fc^*^=kFc[1+0.001xFc^2^\l^3^/sin(2\q)]^-1/4^
_refine_ls_extinction_method SHELXL
_refine_ls_goodness_of_fit_ref 0.977
_refine_ls_hydrogen_treatment constr
_refine_ls_matrix_type full
_refine_ls_number_parameters 191
_refine_ls_number_reflns 3102
_refine_ls_number_restraints 0
_refine_ls_restrained_S_all 0.977
_refine_ls_R_factor_all 0.1363
_refine_ls_R_factor_gt 0.0569
_refine_ls_shift/su_max 0.000
_refine_ls_shift/su_mean 0.000
_refine_ls_structure_factor_coef Fsqd
_refine_ls_weighting_details 'w=1/[\s^2^(Fo^2^)+(0.0313P)^2^] where P=(Fo^2^+2Fc^2^)/3'
_refine_ls_weighting_scheme calc
_refine_ls_wR_factor_gt 0.0989
_refine_ls_wR_factor_ref 0.1387
_reflns_Friedel_coverage 0.000
_reflns_number_gt 1427
_reflns_number_total 3102
_reflns_threshold_expression 'I > 2\s(I)'
_cod_data_source_file c6cc06445k2.cif
_cod_data_source_block Compound_4a_hbpazophend
_cod_database_code 7125049
_shelxl_version_number 2014-3
_chemical_oxdiff_formula 'C40 H26 N2'
_shelx_space_group_comment
;
The symmetry employed for this shelxl refinement is uniquely defined
by the following loop, which should always be used as a source of
symmetry information in preference to the above space-group names.
They are only intended as comments.
;
_reflns_odcompleteness_completeness 99.78
_reflns_odcompleteness_iscentric 1
_reflns_odcompleteness_theta 26.32
_olex2_refinement_description
;
1. Fixed Uiso
 At 1.2 times of:
  All C(H) groups
2.a Aromatic/amide H refined with riding coordinates:
 C2(H2), C3(H3), C5(H5), C6(H6), C13(H13), C14(H14), C15(H15), C16(H16),
 C19(H19), C20(H20), C21(H21), C22(H22), C24(H24)
;
_olex2_submission_special_instructions 'No special instructions were received'

loop_
_space_group_symop_operation_xyz
'x, y, z'
'-x, -y, -z'

loop_
_atom_site_label
_atom_site_type_symbol
_atom_site_fract_x
_atom_site_fract_y
_atom_site_fract_z
_atom_site_U_iso_or_equiv
_atom_site_adp_type
_atom_site_occupancy
_atom_site_site_symmetry_order
_atom_site_calc_flag
_atom_site_refinement_flags_posn
N1 N 0.5155(5) 0.93533(17) -0.01042(12) 0.0481(5) Uani 1 1 d .
C1 C 0.4417(5) 0.8670(2) 0.04915(14) 0.0421(6) Uani 1 1 d .
C2 C 0.2860(5) 0.9297(2) 0.11979(15) 0.0435(6) Uani 1 1 d .
H2 H 0.2157 1.0210 0.1299 0.052 Uiso 1 1 calc R
C3 C 0.2376(5) 0.8550(2) 0.17433(15) 0.0448(6) Uani 1 1 d .
H3 H 0.1364 0.8975 0.2217 0.054 Uiso 1 1 calc R
C4 C 0.3359(5) 0.7167(2) 0.16079(14) 0.0398(6) Uani 1 1 d .
C5 C 0.4809(5) 0.6558(2) 0.08848(14) 0.0454(6) Uani 1 1 d .
H5 H 0.5445 0.5635 0.0771 0.055 Uiso 1 1 calc R
C6 C 0.5319(6) 0.7299(2) 0.03340(15) 0.0479(6) Uani 1 1 d .
H6 H 0.6278 0.6870 -0.0147 0.057 Uiso 1 1 calc R
C11 C 0.2780(5) 0.6351(2) 0.21891(14) 0.0377(6) Uani 1 1 d .
C12 C 0.3881(5) 0.6884(2) 0.30257(14) 0.0378(6) Uani 1 1 d .
C13 C 0.5713(5) 0.8180(2) 0.33226(16) 0.0466(6) Uani 1 1 d .
H13 H 0.6232 0.8710 0.2975 0.056 Uiso 1 1 calc R
C14 C 0.6749(6) 0.8681(3) 0.41122(16) 0.0529(7) Uani 1 1 d .
H14 H 0.7957 0.9539 0.4295 0.064 Uiso 1 1 calc R
C15 C 0.5983(6) 0.7899(3) 0.46358(16) 0.0536(7) Uani 1 1 d .
H15 H 0.6648 0.8240 0.5173 0.064 Uiso 1 1 calc R
C16 C 0.4257(6) 0.6629(3) 0.43636(15) 0.0496(7) Uani 1 1 d .
H16 H 0.3791 0.6114 0.4722 0.059 Uiso 1 1 calc R
C17 C 0.3157(5) 0.6073(2) 0.35559(14) 0.0388(6) Uani 1 1 d .
C18 C 0.1388(5) 0.4711(2) 0.32668(15) 0.0398(6) Uani 1 1 d .
C19 C 0.0591(5) 0.3853(3) 0.37579(16) 0.0500(7) Uani 1 1 d .
H19 H 0.1200 0.4166 0.4299 0.060 Uiso 1 1 calc R
C20 C -0.1066(6) 0.2564(3) 0.34603(18) 0.0594(7) Uani 1 1 d .
H20 H -0.1560 0.2013 0.3799 0.071 Uiso 1 1 calc R
C21 C -0.2005(6) 0.2080(3) 0.26515(18) 0.0556(7) Uani 1 1 d .
H21 H -0.3126 0.1206 0.2449 0.067 Uiso 1 1 calc R
C22 C -0.1281(5) 0.2889(2) 0.21560(16) 0.0486(6) Uani 1 1 d .
H22 H -0.1933 0.2564 0.1617 0.058 Uiso 1 1 calc R
C23 C 0.0435(5) 0.4206(2) 0.24475(15) 0.0406(6) Uani 1 1 d .
C24 C 0.1180(5) 0.5056(2) 0.19352(14) 0.0408(6) Uani 1 1 d .
H24 H 0.0541 0.4708 0.1397 0.049 Uiso 1 1 calc R

loop_
_atom_site_aniso_label
_atom_site_aniso_U_11
_atom_site_aniso_U_22
_atom_site_aniso_U_33
_atom_site_aniso_U_23
_atom_site_aniso_U_13
_atom_site_aniso_U_12
N1 0.0671(12) 0.0375(11) 0.0390(13) 0.0107(10) 0.0005(10) -0.0016(10)
C1 0.0547(14) 0.0375(13) 0.0348(15) 0.0127(11) 0.0007(11) -0.0048(10)
C2 0.0526(13) 0.0353(13) 0.0432(16) 0.0115(12) 0.0037(11) 0.0039(10)
C3 0.0553(14) 0.0392(14) 0.0392(16) 0.0087(11) 0.0092(11) 0.0040(11)
C4 0.0444(13) 0.0408(13) 0.0338(15) 0.0102(11) -0.0011(10) 0.0006(10)
C5 0.0621(15) 0.0340(13) 0.0385(16) 0.0073(11) 0.0019(12) 0.0035(11)
C6 0.0703(16) 0.0372(14) 0.0329(15) 0.0042(11) 0.0087(12) -0.0002(12)
C11 0.0416(12) 0.0374(13) 0.0354(14) 0.0118(11) 0.0028(10) 0.0054(10)
C12 0.0408(12) 0.0366(12) 0.0351(15) 0.0078(11) 0.0042(10) 0.0044(10)
C13 0.0508(14) 0.0422(14) 0.0464(17) 0.0126(12) 0.0038(11) -0.0022(11)
C14 0.0599(16) 0.0449(15) 0.0481(18) 0.0050(13) -0.0026(13) -0.0061(12)
C15 0.0617(15) 0.0541(16) 0.0381(17) 0.0025(13) -0.0020(12) 0.0005(12)
C16 0.0586(15) 0.0538(16) 0.0366(16) 0.0134(12) 0.0008(12) 0.0025(12)
C17 0.0420(12) 0.0392(13) 0.0361(15) 0.0109(11) 0.0043(10) 0.0078(10)
C18 0.0398(12) 0.0389(13) 0.0429(16) 0.0143(11) 0.0037(10) 0.0041(10)
C19 0.0565(15) 0.0527(16) 0.0443(17) 0.0191(13) 0.0046(12) 0.0020(12)
C20 0.0622(16) 0.0587(18) 0.065(2) 0.0315(16) 0.0030(14) -0.0039(13)
C21 0.0594(15) 0.0418(15) 0.065(2) 0.0143(14) -0.0002(14) -0.0042(12)
C22 0.0553(14) 0.0385(14) 0.0507(17) 0.0110(13) -0.0009(12) -0.0007(11)
C23 0.0443(13) 0.0378(13) 0.0401(15) 0.0110(11) 0.0028(11) 0.0043(10)
C24 0.0517(13) 0.0374(13) 0.0330(14) 0.0091(11) 0.0017(10) 0.0047(10)

loop_
_atom_type_symbol
_atom_type_description
_atom_type_scat_dispersion_real
_atom_type_scat_dispersion_imag
_atom_type_scat_source
C C 0.0033 0.0016 'International Tables Vol C Tables 4.2.6.8 and 6.1.1.4'
H H 0.0000 0.0000 'International Tables Vol C Tables 4.2.6.8 and 6.1.1.4'
N N 0.0061 0.0033 'International Tables Vol C Tables 4.2.6.8 and 6.1.1.4'

loop_
_exptl_crystal_face_index_h
_exptl_crystal_face_index_k
_exptl_crystal_face_index_l
_exptl_crystal_face_perp_dist
_exptl_oxdiff_crystal_face_indexfrac_h
_exptl_oxdiff_crystal_face_indexfrac_k
_exptl_oxdiff_crystal_face_indexfrac_l
_exptl_oxdiff_crystal_face_x
_exptl_oxdiff_crystal_face_y
_exptl_oxdiff_crystal_face_z
0 5 -4 0.0522 0.0025 5.0043 -4.0122 0.3511 -0.0365 -0.0878
0 0 1 0.0271 0.0005 0.0011 0.9999 -0.0093 -0.0401 0.0102
0 0 -1 0.0091 -0.0005 -0.0011 -0.9999 0.0093 0.0401 -0.0102
4 -5 -1 0.1556 3.9985 -5.0344 -0.9875 -0.4661 0.0696 -0.6354
-5 4 3 0.1603 -4.9993 4.0411 2.9898 0.4251 -0.0686 0.8333
0 -5 4 0.0362 -0.0025 -5.0043 4.0122 -0.3511 0.0365 0.0878

loop_
_geom_angle_atom_site_label_1
_geom_angle_atom_site_label_2
_geom_angle_atom_site_label_3
_geom_angle
_geom_angle_site_symmetry_1
N1 N1 C1 114.7(3) 2_675
C2 C1 N1 124.3(2) .
C6 C1 N1 115.9(2) .
C6 C1 C2 119.9(2) .
C1 C2 H2 120.4 .
C3 C2 C1 119.1(2) .
C3 C2 H2 120.4 .
C2 C3 H3 119.0 .
C2 C3 C4 122.1(2) .
C4 C3 H3 119.0 .
C3 C4 C11 122.1(2) .
C5 C4 C3 117.2(2) .
C5 C4 C11 120.7(2) .
C4 C5 H5 119.4 .
C6 C5 C4 121.2(2) .
C6 C5 H5 119.4 .
C1 C6 C5 120.4(2) .
C1 C6 H6 119.8 .
C5 C6 H6 119.8 .
C12 C11 C4 122.23(19) .
C24 C11 C4 119.3(2) .
C24 C11 C12 118.5(2) .
C13 C12 C11 121.7(2) .
C13 C12 C17 118.8(2) .
C17 C12 C11 119.5(2) .
C12 C13 H13 119.2 .
C14 C13 C12 121.7(2) .
C14 C13 H13 119.2 .
C13 C14 H14 120.2 .
C13 C14 C15 119.6(2) .
C15 C14 H14 120.2 .
C14 C15 H15 119.9 .
C16 C15 C14 120.1(3) .
C16 C15 H15 119.9 .
C15 C16 H16 118.9 .
C15 C16 C17 122.1(2) .
C17 C16 H16 118.9 .
C12 C17 C18 120.4(2) .
C16 C17 C12 117.7(2) .
C16 C17 C18 121.9(2) .
C19 C18 C17 123.4(2) .
C19 C18 C23 117.8(2) .
C23 C18 C17 118.8(2) .
C18 C19 H19 119.2 .
C20 C19 C18 121.7(3) .
C20 C19 H19 119.2 .
C19 C20 H20 120.0 .
C19 C20 C21 120.0(3) .
C21 C20 H20 120.0 .
C20 C21 H21 120.0 .
C22 C21 C20 119.9(2) .
C22 C21 H21 120.0 .
C21 C22 H22 119.5 .
C21 C22 C23 121.0(3) .
C23 C22 H22 119.5 .
C18 C23 C24 119.2(2) .
C22 C23 C18 119.6(2) .
C22 C23 C24 121.2(2) .
C11 C24 C23 123.6(2) .
C11 C24 H24 118.2 .
C23 C24 H24 118.2 .

loop_
_geom_bond_atom_site_label_1
_geom_bond_atom_site_label_2
_geom_bond_distance
_geom_bond_site_symmetry_2
N1 N1 1.245(3) 2_675
N1 C1 1.423(3) .
C1 C2 1.394(3) .
C1 C6 1.376(3) .
C2 H2 0.9300 .
C2 C3 1.374(3) .
C3 H3 0.9300 .
C3 C4 1.401(3) .
C4 C5 1.392(3) .
C4 C11 1.482(3) .
C5 H5 0.9300 .
C5 C6 1.379(3) .
C6 H6 0.9300 .
C11 C12 1.455(3) .
C11 C24 1.362(3) .
C12 C13 1.409(3) .
C12 C17 1.415(3) .
C13 H13 0.9300 .
C13 C14 1.372(3) .
C14 H14 0.9300 .
C14 C15 1.388(3) .
C15 H15 0.9300 .
C15 C16 1.365(3) .
C16 H16 0.9300 .
C16 C17 1.412(3) .
C17 C18 1.449(3) .
C18 C19 1.401(3) .
C18 C23 1.411(3) .
C19 H19 0.9300 .
C19 C20 1.373(3) .
C20 H20 0.9300 .
C20 C21 1.392(4) .
C21 H21 0.9300 .
C21 C22 1.365(3) .
C22 H22 0.9300 .
C22 C23 1.403(3) .
C23 C24 1.420(3) .
C24 H24 0.9300 .

loop_
_geom_torsion_atom_site_label_1
_geom_torsion_atom_site_label_2
_geom_torsion_atom_site_label_3
_geom_torsion_atom_site_label_4
_geom_torsion
_geom_torsion_site_symmetry_1
N1 N1 C1 C2 12.0(4) 2_675
N1 N1 C1 C6 -168.5(3) 2_675
N1 C1 C2 C3 -177.8(2) .
N1 C1 C6 C5 177.9(2) .
C1 C2 C3 C4 -0.9(3) .
C2 C1 C6 C5 -2.5(4) .
C2 C3 C4 C5 -1.2(3) .
C2 C3 C4 C11 -178.8(2) .
C3 C4 C5 C6 1.4(3) .
C3 C4 C11 C12 -53.2(3) .
C3 C4 C11 C24 127.2(2) .
C4 C5 C6 C1 0.4(4) .
C4 C11 C12 C13 -3.2(3) .
C4 C11 C12 C17 177.99(18) .
C4 C11 C24 C23 -178.45(18) .
C5 C4 C11 C12 129.2(2) .
C5 C4 C11 C24 -50.4(3) .
C6 C1 C2 C3 2.7(3) .
C11 C4 C5 C6 179.1(2) .
C11 C12 C13 C14 179.99(19) .
C11 C12 C17 C16 -179.75(18) .
C11 C12 C17 C18 1.1(3) .
C12 C11 C24 C23 1.9(3) .
C12 C13 C14 C15 0.0(3) .
C12 C17 C18 C19 179.98(19) .
C12 C17 C18 C23 0.6(3) .
C13 C12 C17 C16 1.4(3) .
C13 C12 C17 C18 -177.71(18) .
C13 C14 C15 C16 1.0(4) .
C14 C15 C16 C17 -0.8(4) .
C15 C16 C17 C12 -0.4(3) .
C15 C16 C17 C18 178.7(2) .
C16 C17 C18 C19 0.9(3) .
C16 C17 C18 C23 -178.46(18) .
C17 C12 C13 C14 -1.2(3) .
C17 C18 C19 C20 -179.5(2) .
C17 C18 C23 C22 -179.99(18) .
C17 C18 C23 C24 -1.1(3) .
C18 C19 C20 C21 -0.2(3) .
C18 C23 C24 C11 -0.1(3) .
C19 C18 C23 C22 0.6(3) .
C19 C18 C23 C24 179.45(18) .
C19 C20 C21 C22 -0.1(4) .
C20 C21 C22 C23 0.6(3) .
C21 C22 C23 C18 -0.9(3) .
C21 C22 C23 C24 -179.7(2) .
C22 C23 C24 C11 178.7(2) .
C23 C18 C19 C20 -0.1(3) .
C24 C11 C12 C13 176.45(19) .
C24 C11 C12 C17 -2.4(3) .
